data_4330828
loop_
_publ_author_name
'Johannes Weber'
'Gisbert Grossmann'
'Konstantinos D. Demadis'
'Nikos Daskalakis'
'Erica Brendler'
'Martin Mangstl'
'J\"orn Schmedt auf der G\"unne'

_publ_contact_author_address
;Department f\"ur Chemie
Ludwig-Maximilians-Universit\"at M\"unchen
Butenandtstr. 5-13 (Haus D)
D-81377 M\"unchen
Germany
;
_publ_contact_author_email gunnej@cup.uni-muenchen.de
_publ_contact_author_fax +49-89-2180-77440
_publ_contact_author_name 'J\"orn Schmedt auf der G\"unne'
_publ_contact_author_phone +49-89-2810-77433
_publ_section_title
;
 Linking 31P Magnetic Shielding Tensors to Crystal Structures:
 Experimental and Theoretical Studies on Metal(II)
 Aminotris(methylenephosphonates)
;
_journal_name_full 'Inorganic Chemistry'
_journal_page_first 11466
_journal_page_last 11477
_journal_paper_doi 10.1021/ic301192y
_journal_volume 51
_journal_year 2012
_chemical_formula_sum 'C3 H10 Ba N O9 P3'
_chemical_formula_weight 434.36
_chemical_name_systematic
;
Barium (amino-tris(methylenephosphonate))
;
_space_group_IT_number 2
_symmetry_cell_setting triclinic
_symmetry_space_group_name_Hall '-P 1'
_symmetry_space_group_name_H-M 'P -1'
_atom_sites_solution_hydrogens geom
_atom_sites_solution_primary direct
_atom_sites_solution_secondary difmap
_audit_creation_method SHELXL-97
_cell_angle_alpha 101.766(3)
_cell_angle_beta 95.984(3)
_cell_angle_gamma 107.083(2)
_cell_formula_units_Z 2
_cell_length_a 7.6382(12)
_cell_length_b 8.4834(13)
_cell_length_c 9.1417(14)
_cell_measurement_temperature 293(2)
_cell_volume 545.74(15)
_computing_cell_refinement 'Bruker SMART'
_computing_data_collection 'Bruker SMART'
_computing_data_reduction 'Bruker SHELXTL'
_computing_molecular_graphics 'Bruker SHELXTL'
_computing_publication_material 'Bruker SHELXTL'
_computing_structure_refinement 'SHELXL-97 (Sheldrick, 1997)'
_computing_structure_solution 'SHELXS-97 (Sheldrick, 1990)'
_diffrn_ambient_temperature 293(2)
_diffrn_measured_fraction_theta_full 0.910
_diffrn_measured_fraction_theta_max 0.910
_diffrn_measurement_device_type 'CCD area detector'
_diffrn_measurement_method 'phi and omega scans'
_diffrn_radiation_monochromator graphite
_diffrn_radiation_source 'fine-focus sealed tube'
_diffrn_radiation_type MoK\a
_diffrn_radiation_wavelength 0.71073
_diffrn_reflns_av_R_equivalents 0.0160
_diffrn_reflns_av_sigmaI/netI 0.0242
_diffrn_reflns_limit_h_max 10
_diffrn_reflns_limit_h_min -10
_diffrn_reflns_limit_k_max 11
_diffrn_reflns_limit_k_min -11
_diffrn_reflns_limit_l_max 8
_diffrn_reflns_limit_l_min -11
_diffrn_reflns_number 3862
_diffrn_reflns_theta_full 28.28
_diffrn_reflns_theta_max 28.28
_diffrn_reflns_theta_min 2.31
_exptl_absorpt_coefficient_mu 4.117
_exptl_absorpt_correction_type none
_exptl_crystal_colour COLORLESS
_exptl_crystal_density_diffrn 2.643
_exptl_crystal_description BLOCK
_exptl_crystal_F_000 416
_exptl_crystal_size_max .18
_exptl_crystal_size_mid .15
_exptl_crystal_size_min .04
_refine_diff_density_max 1.024
_refine_diff_density_min -0.643
_refine_diff_density_rms 0.141
_refine_ls_extinction_method none
_refine_ls_goodness_of_fit_ref 1.029
_refine_ls_hydrogen_treatment mixed
_refine_ls_matrix_type full
_refine_ls_number_parameters 109
_refine_ls_number_reflns 2468
_refine_ls_number_restraints 4
_refine_ls_restrained_S_all 1.040
_refine_ls_R_factor_all 0.0298
_refine_ls_R_factor_gt 0.0263
_refine_ls_shift/su_max 0.001
_refine_ls_shift/su_mean 0.000
_refine_ls_structure_factor_coef Fsqd
_refine_ls_weighting_details 'calc w=1/[\s^2^(Fo^2^)+(0.0484P)^2^+0.1838P] where P=(Fo^2^+2Fc^2^)/3'
_refine_ls_weighting_scheme calc
_refine_ls_wR_factor_gt 0.0668
_refine_ls_wR_factor_ref 0.0682
_reflns_number_gt 2282
_reflns_number_total 2468
_reflns_threshold_expression >2sigma(I)
_cod_data_source_file ic301192y_si_002_1.cif
_cod_data_source_block BaAMP
_cod_original_formula_sum 'C3 H10 Ba1 N1 O9 P3'
_cod_database_code 4330828

loop_
_symmetry_equiv_pos_as_xyz
'x, y, z'
'-x, -y, -z'

loop_
_atom_site_label
_atom_site_type_symbol
_atom_site_fract_x
_atom_site_fract_y
_atom_site_fract_z
_atom_site_U_iso_or_equiv
_atom_site_adp_type
_atom_site_occupancy
_atom_site_symmetry_multiplicity
_atom_site_calc_flag
_atom_site_refinement_flags
Ba1 Ba 0.39400(3) 0.22371(3) 0.55561(2) 0.01439(8) Uani 1 1 d .
P1 P 0.20865(6) -0.16398(6) 0.17788(5) 0.01551(19) Uani 1 1 d R
P2 P 0.12650(6) -0.18596(6) 0.59365(5) 0.01359(18) Uani 1 1 d R
P3 P 0.51428(6) -0.39133(6) 0.81442(5) 0.01562(18) Uani 1 1 d R
O1 O 0.19288(6) -0.00010(6) 1.26889(5) 0.0207(5) Uani 1 1 d R
O2 O 0.39151(6) -0.19145(6) 1.20287(5) 0.0248(6) Uani 1 1 d R
O3 O 0.04496(6) -0.31989(6) 1.19392(5) 0.0260(6) Uani 1 1 d RD
O4 O 0.31282(6) -0.15150(6) 0.54622(5) 0.0211(5) Uani 1 1 d R
O5 O -0.04280(6) -0.26295(6) 0.47033(5) 0.0185(5) Uani 1 1 d R
O6 O 0.12724(6) -0.01259(6) 0.69451(5) 0.0204(5) Uani 1 1 d RD
O7 O 0.36938(6) -0.55011(6) 0.82918(5) 0.0205(5) Uani 1 1 d R
O8 O 0.56395(6) -0.40388(6) 0.66044(5) 0.0226(6) Uani 1 1 d R
O9 O 0.69570(6) -0.33765(6) 0.93600(5) 0.0235(6) Uani 1 1 d RD
N1 N 0.20926(6) -0.28618(6) 0.86850(5) 0.0152(6) Uani 1 1 d RD
C1 C 0.14740(6) -0.16517(6) 0.97893(5) 0.0187(7) Uani 1 1 d .
C2 C 0.09491(6) -0.33799(6) 0.71045(5) 0.0169(7) Uani 1 1 d R
C3 C 0.41667(6) -0.21967(6) 0.87127(5) 0.0179(7) Uani 1 1 d R
H1 H 0.0304 -0.3044 1.2826 0.031 Uiso 1 1 d RD
H2 H 0.0253 -0.0128 0.7104 0.024 Uiso 1 1 d RD
H3 H 0.6706 -0.3741 1.0095 0.028 Uiso 1 1 d RD
H4 H 0.1837 -0.3944 0.8958 0.018 Uiso 1 1 d RD
H5 H 0.0134 -0.1945 0.9537 0.022 Uiso 1 1 calc R
H6 H 0.2022 -0.0511 0.9666 0.022 Uiso 1 1 calc R
H7 H -0.0352 -0.3733 0.7204 0.020 Uiso 1 1 calc R
H8 H 0.1188 -0.4376 0.6547 0.020 Uiso 1 1 calc R
H9 H 0.4782 -0.1535 0.9729 0.021 Uiso 1 1 calc R
H10 H 0.4410 -0.1447 0.8033 0.021 Uiso 1 1 calc R

loop_
_atom_site_aniso_label
_atom_site_aniso_U_11
_atom_site_aniso_U_22
_atom_site_aniso_U_33
_atom_site_aniso_U_23
_atom_site_aniso_U_13
_atom_site_aniso_U_12
Ba1 0.01419(12) 0.01714(12) 0.01299(12) 0.00433(8) 0.00226(8) 0.00640(8)
P1 0.0171(4) 0.0194(5) 0.0110(4) 0.0037(3) 0.0028(3) 0.0072(3)
P2 0.0139(4) 0.0164(4) 0.0117(4) 0.0048(3) 0.0026(3) 0.0058(3)
P3 0.0178(4) 0.0187(5) 0.0118(4) 0.0050(3) 0.0030(3) 0.0072(3)
C1 0.0194(17) 0.0261(19) 0.0138(16) 0.0050(14) 0.0037(13) 0.0120(14)
C2 0.0192(16) 0.0169(17) 0.0124(16) 0.0027(13) -0.0017(13) 0.0051(13)
C3 0.0173(17) 0.0202(18) 0.0144(17) 0.0012(14) 0.0031(13) 0.0055(14)
N1 0.0176(14) 0.0192(15) 0.0115(14) 0.0053(12) 0.0050(11) 0.0083(12)
O1 0.0224(13) 0.0215(13) 0.0168(12) 0.0015(10) 0.0035(10) 0.0073(11)
O2 0.0231(14) 0.0397(17) 0.0175(13) 0.0096(12) 0.0031(10) 0.0174(12)
O3 0.0342(15) 0.0202(14) 0.0188(13) 0.0039(11) 0.0078(11) 0.0013(11)
O4 0.0170(12) 0.0320(15) 0.0180(13) 0.0100(11) 0.0063(10) 0.0099(11)
O5 0.0154(12) 0.0260(14) 0.0145(12) 0.0071(11) 0.0005(9) 0.0067(10)
O6 0.0203(13) 0.0188(13) 0.0236(14) 0.0035(11) 0.0046(10) 0.0098(10)
O7 0.0221(13) 0.0207(13) 0.0197(13) 0.0070(11) 0.0038(10) 0.0067(11)
O8 0.0319(14) 0.0243(14) 0.0147(13) 0.0059(11) 0.0085(11) 0.0117(12)
O9 0.0178(12) 0.0322(15) 0.0222(14) 0.0139(12) 0.0022(10) 0.0062(11)

loop_
_atom_type_symbol
_atom_type_description
_atom_type_scat_dispersion_real
_atom_type_scat_dispersion_imag
_atom_type_scat_source
Ba Ba -0.3244 2.2819 'International Tables Vol C Tables 4.2.6.8 and 6.1.1.4'
P P 0.1023 0.0942 'International Tables Vol C Tables 4.2.6.8 and 6.1.1.4'
C C 0.0033 0.0016 'International Tables Vol C Tables 4.2.6.8 and 6.1.1.4'
O O 0.0106 0.0060 'International Tables Vol C Tables 4.2.6.8 and 6.1.1.4'
N N 0.0061 0.0033 'International Tables Vol C Tables 4.2.6.8 and 6.1.1.4'
H H 0.0000 0.0000 'International Tables Vol C Tables 4.2.6.8 and 6.1.1.4'

loop_
_geom_angle_atom_site_label_1
_geom_angle_atom_site_label_2
_geom_angle_atom_site_label_3
_geom_angle
_geom_angle_site_symmetry_1
_geom_angle_site_symmetry_3
O4 Ba1 O2 73.2 2_656 2_656
O4 Ba1 O8 80.5 2_656 2_666
O2 Ba1 O8 138.0 2_656 2_666
O4 Ba1 O5 155.9 2_656 2_556
O2 Ba1 O5 130.1 2_656 2_556
O8 Ba1 O5 82.8 2_666 2_556
O4 Ba1 O1 83.2 2_656 .
O2 Ba1 O1 134.6 2_656 .
O8 Ba1 O1 71.6 2_666 .
O5 Ba1 O1 75.0 2_556 .
O4 Ba1 O7 131.4 2_656 .
O2 Ba1 O7 70.3 2_656 .
O8 Ba1 O7 107.0 2_666 .
O5 Ba1 O7 70.4 2_556 .
O1 Ba1 O7 145.2 . .
O4 Ba1 O8 98.3 2_656 .
O2 Ba1 O8 89.1 2_656 .
O8 Ba1 O8 62.7 2_666 .
O5 Ba1 O8 89.4 2_556 .
O1 Ba1 O8 133.1 . .
O7 Ba1 O8 51.0 . .
O4 Ba1 O6 122.0 2_656 .
O2 Ba1 O6 75.5 2_656 .
O8 Ba1 O6 146.4 2_666 .
O5 Ba1 O6 67.2 2_556 .
O1 Ba1 O6 85.8 . .
O7 Ba1 O6 77.8 . .
O8 Ba1 O6 128.6 . .
O4 Ba1 O4 76.1 2_656 .
O2 Ba1 O4 70.7 2_656 .
O8 Ba1 O4 133.5 2_666 .
O5 Ba1 O4 103.7 2_556 .
O1 Ba1 O4 66.2 . .
O7 Ba1 O4 118.7 . .
O8 Ba1 O4 159.7 . .
O6 Ba1 O4 47.8 . .
O4 Ba1 P3 113.5 2_656 .
O2 Ba1 P3 75.2 2_656 .
O8 Ba1 P3 86.4 2_666 .
O5 Ba1 P3 82.6 2_556 .
O1 Ba1 P3 150.1 . .
O7 Ba1 P3 26.0 . .
O8 Ba1 P3 25.6 . .
O6 Ba1 P3 103.6 . .
O4 Ba1 P3 139.8 . .
O4 Ba1 P2 100.4 2_656 .
O2 Ba1 P2 78.9 2_656 .
O8 Ba1 P2 138.9 2_666 .
O5 Ba1 P2 81.0 2_556 .
O1 Ba1 P2 67.8 . .
O7 Ba1 P2 102.7 . .
O8 Ba1 P2 153.7 . .
O6 Ba1 P2 25.6 . .
O4 Ba1 P2 24.4 . .
P3 Ba1 P2 128.2 . .
O4 Ba1 Ba1 40.742(10) 2_656 2_656
O2 Ba1 Ba1 66.723(13) 2_656 2_656
O8 Ba1 Ba1 111.367(14) 2_666 2_656
O5 Ba1 Ba1 134.697(13) 2_556 2_656
O1 Ba1 Ba1 70.048(13) . 2_656
O7 Ba1 Ba1 135.857(12) . 2_656
O8 Ba1 Ba1 135.777(14) . 2_656
O6 Ba1 Ba1 82.199(15) . 2_656
O4 Ba1 Ba1 35.356(11) . 2_656
P3 Ba1 Ba1 138.686(12) . 2_656
P2 Ba1 Ba1 59.690(13) . 2_656
N1 C1 P1 114.6 1_554 .
N1 C1 H5 108.6 1_554 .
P1 C1 H5 108.6 . .
N1 C1 H6 108.6 1_554 .
P1 C1 H6 108.6 . .
H5 C1 H6 107.6 . .
N1 C2 P2 119.4 . .
N1 C2 H7 107.5 . .
P2 C2 H7 107.5 . .
N1 C2 H8 107.5 . .
P2 C2 H8 107.5 . .
H7 C2 H8 107.0 . .
N1 C3 P3 112.3 1_565 .
N1 C3 H9 109.1 1_565 .
P3 C3 H9 109.1 . .
N1 C3 H10 109.1 1_565 .
P3 C3 H10 109.1 . .
H9 C3 H10 107.9 . .
C1 N1 C3 111.4 1_556 1_545
C1 N1 C2 112.8 1_556 .
C3 N1 C2 113.4 1_545 .
C1 N1 H4 110.0 1_556 .
C3 N1 H4 106.9 1_545 .
C2 N1 H4 101.8 . .
P1 O1 Ba1 132.0 . .
P1 O2 Ba1 134.7 . 2_656
P1 O3 H1 108.6 . .
P2 O4 Ba1 157.3 . 2_656
P2 O4 Ba1 98.6 . .
Ba1 O4 Ba1 103.901(15) 2_656 .
P2 O5 Ba1 132.3 . 2_556
P2 O6 Ba1 98.8 . .
P2 O6 H2 113.1 . .
Ba1 O6 H2 128.7 . .
P3 O7 Ba1 97.4 . .
P3 O9 H3 109.5 . .
P3 O8 Ba1 140.0 . 2_666
P3 O8 Ba1 95.6 . .
Ba1 O8 Ba1 117.310(18) 2_666 .
O2 P1 O1 117.1 . .
O2 P1 O3 111.9 . .
O1 P1 O3 109.9 . .
O2 P1 C1 109.5 . .
O1 P1 C1 105.6 . .
O3 P1 C1 101.5 . .
O4 P2 O5 117.5 . .
O4 P2 O6 105.8 . .
O5 P2 O6 111.4 . .
O4 P2 C2 111.0 . .
O5 P2 C2 103.2 . .
O6 P2 C2 107.7 . .
O4 P2 Ba1 57.0 . .
O5 P2 Ba1 110.2 . .
O6 P2 Ba1 55.6 . .
C2 P2 Ba1 146.3 . .
O8 P3 O7 113.7 . .
O8 P3 O9 109.5 . .
O7 P3 O9 112.3 . .
O8 P3 C3 112.8 . .
O7 P3 C3 104.9 . .
O9 P3 C3 103.1 . .
O8 P3 Ba1 58.9 . .
O7 P3 Ba1 56.6 . .
O9 P3 Ba1 118.1 . .
C3 P3 Ba1 138.6 . .

loop_
_geom_bond_atom_site_label_1
_geom_bond_atom_site_label_2
_geom_bond_distance
_geom_bond_site_symmetry_2
Ba1 O4 2.6954 2_656
Ba1 O2 2.7183 2_656
Ba1 O8 2.7231 2_666
Ba1 O5 2.7905 2_556
Ba1 O1 2.8727 .
Ba1 O7 2.8851 .
Ba1 O8 2.9464 .
Ba1 O6 2.9933 .
Ba1 O4 3.0401 .
Ba1 P3 3.4263 .
Ba1 P2 3.5837 .
Ba1 Ba1 4.5215(7) 2_656
C1 N1 1.5027 1_554
C1 P1 1.8273 .
C1 H5 0.9700 .
C1 H6 0.9700 .
C2 N1 1.5153 .
C2 P2 1.8150 .
C2 H7 0.9700 .
C2 H8 0.9700 .
C3 N1 1.5131 1_565
C3 P3 1.8322 .
C3 H9 0.9700 .
C3 H10 0.9700 .
N1 C1 1.5027 1_556
N1 C3 1.5131 1_545
N1 H4 0.9705 .
O1 P1 1.5123 .
O2 P1 1.4845 .
O2 Ba1 2.7183 2_656
O3 P1 1.5747 .
O3 H1 0.8186 .
O4 P2 1.4949 .
O4 Ba1 2.6954 2_656
O5 P2 1.5065 .
O5 Ba1 2.7905 2_556
O6 P2 1.5666 .
O6 H2 0.8061 .
O7 P3 1.5123 .
O9 P3 1.5699 .
O9 H3 0.8131 .
O8 P3 1.4869 .
O8 Ba1 2.7231 2_666
